data_7152650
loop_
_publ_author_name
'Lamani, Devappa S.'
'Bhowmick, Debasish'
'Mugesh, Govindasamy'

_publ_section_title
;
 Spirodiazaselenuranes: synthesis, structure and antioxidant activity.
;
_journal_issue 39
_journal_name_full 'Organic &amp; biomolecular chemistry'
_journal_page_first 7933
_journal_page_last 7943
_journal_paper_doi 10.1039/c2ob26156a
_journal_volume 10
_journal_year 2012
_chemical_formula_moiety 'C28 H24 N2 O4 Se'
_chemical_formula_sum 'C28 H24 N2 O4 Se'
_chemical_formula_weight 531.45
_chemical_name_systematic
;
?
;
_space_group_IT_number 1
_symmetry_cell_setting monoclinic
_symmetry_space_group_name_Hall 'P 1'
_symmetry_space_group_name_H-M 'P 1'
_atom_sites_solution_hydrogens geom
_atom_sites_solution_primary direct
_atom_sites_solution_secondary difmap
_audit_creation_method SHELXL-97
_cell_angle_alpha 115.030(3)
_cell_angle_beta 100.751(4)
_cell_angle_gamma 101.470(4)
_cell_formula_units_Z 2
_cell_length_a 10.6590(14)
_cell_length_b 11.1175(8)
_cell_length_c 11.4796(8)
_cell_measurement_temperature 296(2)
_cell_measurement_theta_max 20.09
_cell_measurement_theta_min 1.4
_cell_volume 1150.5(2)
_computing_cell_refinement 'Bruker kappa apex ccd'
_computing_data_collection 'Bruker kappa apex ccd'
_computing_data_reduction 'Bruker saint'
_computing_molecular_graphics 'ORTEP-3 for Windows (Farrugia, 1999)'
_computing_publication_material WinGX
_computing_structure_refinement 'SHELXS-97 (Sheldrick, 2008)'
_computing_structure_solution 'SHELXS-97 (Sheldrick, 2008)'
_diffrn_ambient_temperature 296(2)
_diffrn_detector_area_resol_mean 0.3
_diffrn_measured_fraction_theta_full 0.949
_diffrn_measured_fraction_theta_max 0.949
_diffrn_measurement_device_type 'CCD area detector'
_diffrn_measurement_method 'phi and omega scan'
_diffrn_radiation_monochromator graphite
_diffrn_radiation_source 'fine-focus sealed tube'
_diffrn_radiation_type MoK\a
_diffrn_radiation_wavelength 0.71073
_diffrn_reflns_av_R_equivalents 0.0216
_diffrn_reflns_av_sigmaI/netI 0.0419
_diffrn_reflns_limit_h_max 14
_diffrn_reflns_limit_h_min -16
_diffrn_reflns_limit_k_max 16
_diffrn_reflns_limit_k_min -15
_diffrn_reflns_limit_l_max 17
_diffrn_reflns_limit_l_min -17
_diffrn_reflns_number 25383
_diffrn_reflns_theta_full 33.27
_diffrn_reflns_theta_max 33.27
_diffrn_reflns_theta_min 2.06
_exptl_absorpt_coefficient_mu 1.672
_exptl_absorpt_correction_T_max 0.9058
_exptl_absorpt_correction_T_min 0.7629
_exptl_absorpt_correction_type empirical
_exptl_absorpt_process_details sadabs
_exptl_crystal_colour white
_exptl_crystal_density_diffrn 1.534
_exptl_crystal_density_method 'not measured'
_exptl_crystal_description 'needle shape'
_exptl_crystal_F_000 544
_exptl_crystal_size_max 0.34
_exptl_crystal_size_mid 0.25
_exptl_crystal_size_min 0.12
_refine_diff_density_max 0.384
_refine_diff_density_min -0.356
_refine_diff_density_rms 0.056
_refine_ls_abs_structure_details 'Flack H D (1983), Acta Cryst. A39, 876-881'
_refine_ls_abs_structure_Flack 0.333(19)
_refine_ls_extinction_method none
_refine_ls_goodness_of_fit_ref 1.014
_refine_ls_hydrogen_treatment mixed
_refine_ls_matrix_type full
_refine_ls_number_parameters 635
_refine_ls_number_reflns 13603
_refine_ls_number_restraints 3
_refine_ls_restrained_S_all 1.014
_refine_ls_R_factor_all 0.0524
_refine_ls_R_factor_gt 0.0343
_refine_ls_shift/su_max 2.106
_refine_ls_shift/su_mean 0.356
_refine_ls_structure_factor_coef Fsqd
_refine_ls_weighting_details 'calc w=1/[\s^2^(Fo^2^)+(0.0411P)^2^+0.1768P] where P=(Fo^2^+2Fc^2^)/3'
_refine_ls_weighting_scheme calc
_refine_ls_wR_factor_gt 0.0784
_refine_ls_wR_factor_ref 0.0851
_reflns_number_gt 10679
_reflns_number_total 13603
_reflns_threshold_expression >2sigma(I)
_cod_data_source_file c2ob26156a.txt
_cod_data_source_block dsome
_cod_depositor_comments
;
The following automatic conversions were performed:

'_symmetry_cell_setting' value 'Monoclinic' changed to 'monoclinic'
according to /home/saulius/struct/CIF-dictionaries/cif_core.dic
dictionary named 'cif_core.dic' version 2.4.2 from
2011-04-26.

'_exptl_absorpt_correction_type' value 'EMPIRICAL'
changed to 'empirical' according to
/home/saulius/struct/CIF-dictionaries/cif_core.dic dictionary named
'cif_core.dic' version 2.4.2 from 2011-04-26.

Automatic conversion script
Id: cif_fix_values 1891 2012-01-12 08:04:46Z andrius 
;
_cod_original_cell_volume 1150.49(19)
_cod_original_sg_symbol_H-M P1
_cod_database_code 7152650

loop_
_symmetry_equiv_pos_as_xyz
'x, y, z'

loop_
_atom_site_label
_atom_site_type_symbol
_atom_site_fract_x
_atom_site_fract_y
_atom_site_fract_z
_atom_site_U_iso_or_equiv
_atom_site_adp_type
_atom_site_occupancy
_atom_site_symmetry_multiplicity
_atom_site_calc_flag
_atom_site_refinement_flags
Se1 Se 0.47543(2) 0.26352(2) 0.22271(2) 0.03071(15) Uani 1 1 d .
Se2 Se 0.53025(2) 0.73625(2) -0.22166(2) 0.03107(15) Uani 1 1 d .
O1 O 0.5490(5) 0.0696(5) -0.1385(4) 0.0453(12) Uani 1 1 d .
O2 O 0.9977(5) 0.3523(7) 0.0027(5) 0.0579(15) Uani 1 1 d .
N2 N 0.3527(5) 0.3199(6) 0.3445(5) 0.0344(13) Uani 1 1 d .
O4 O 0.1141(6) 0.1930(6) 0.6220(5) 0.0596(15) Uani 1 1 d .
O5 O 0.8959(6) 0.8102(6) -0.6153(6) 0.0647(16) Uani 1 1 d .
O6 O 0.6920(5) 0.4798(5) -0.4827(5) 0.0458(12) Uani 1 1 d .
N4 N 0.4239(5) 0.7851(6) -0.0839(5) 0.0334(12) Uani 1 1 d .
O8 O 0.0089(5) 0.6499(7) -0.0034(6) 0.0631(16) Uani 1 1 d .
N1 N 0.5857(5) 0.2179(5) 0.0886(4) 0.0330(12) Uani 1 1 d .
C37 C 0.5740(6) 0.4782(7) -0.3257(6) 0.0381(15) Uani 1 1 d .
C44 C 0.8160(7) 0.8591(8) -0.0531(7) 0.0438(17) Uani 1 1 d .
C49 C 0.4955(6) 0.8730(7) 0.0442(6) 0.0365(15) Uani 1 1 d .
C1 C 0.5067(6) 0.1278(5) -0.0406(4) 0.0296(12) Uani 1 1 d .
C2 C 0.3627(6) 0.1028(7) -0.0586(6) 0.0332(13) Uani 1 1 d .
C3 C 0.3252(6) 0.1583(6) 0.0618(6) 0.0329(14) Uani 1 1 d .
C4 C 0.1930(6) 0.1430(7) 0.0533(7) 0.0390(15) Uani 1 1 d .
H4 H 0.1674 0.1788 0.1311 0.047 Uiso 1 1 calc R
C5 C 0.0955(7) 0.0723(8) -0.0753(7) 0.0477(18) Uani 1 1 d .
H5 H 0.0053 0.0619 -0.0818 0.057 Uiso 1 1 calc R
C6 C 0.1320(7) 0.0196(8) -0.1885(7) 0.0492(19) Uani 1 1 d .
H6 H 0.0668 -0.0249 -0.2724 0.059 Uiso 1 1 calc R
C7 C 0.2671(7) 0.0310(7) -0.1815(6) 0.0421(16) Uani 1 1 d .
H7 H 0.2909 -0.0100 -0.2598 0.050 Uiso 1 1 calc R
C8 C 0.7234(6) 0.2627(6) 0.1293(5) 0.0302(12) Uani 1 1 d .
C9 C 0.7977(7) 0.3087(7) 0.2669(6) 0.0434(17) Uani 1 1 d .
H9 H 0.7529 0.3022 0.3273 0.052 Uiso 1 1 calc R
C10 C 0.9345(7) 0.3619(9) 0.3077(7) 0.055(2) Uani 1 1 d .
H10 H 0.9819 0.3893 0.3962 0.066 Uiso 1 1 calc R
C11 C 1.0053(7) 0.3767(8) 0.2230(8) 0.0519(18) Uani 1 1 d .
H11 H 1.0986 0.4125 0.2542 0.062 Uiso 1 1 calc R
C12 C 0.9385(7) 0.3391(8) 0.0951(8) 0.0426(16) Uani 1 1 d .
C13 C 1.1323(6) 0.4343(8) 0.0506(9) 0.063(2) Uani 1 1 d .
H13A H 1.1452 0.5213 0.1283 0.095 Uiso 1 1 calc R
H13B H 1.1557 0.4521 -0.0187 0.095 Uiso 1 1 calc R
H13C H 1.1884 0.3858 0.0751 0.095 Uiso 1 1 calc R
C14 C 0.7956(6) 0.2802(7) 0.0454(7) 0.0402(16) Uani 1 1 d .
H14 H 0.7505 0.2534 -0.0436 0.048 Uiso 1 1 calc R
C15 C 0.3577(7) 0.4555(7) 0.3962(6) 0.0387(15) Uani 1 1 d .
C16 C 0.4285(6) 0.5219(6) 0.3287(6) 0.0312(13) Uani 1 1 d .
C17 C 0.4350(7) 0.6577(7) 0.3504(7) 0.0434(17) Uani 1 1 d .
H17 H 0.3981 0.7118 0.4129 0.052 Uiso 1 1 calc R
C18 C 0.4959(8) 0.7101(9) 0.2791(8) 0.0496(19) Uani 1 1 d .
H18 H 0.4952 0.7978 0.2903 0.059 Uiso 1 1 calc R
C19 C 0.5579(7) 0.6361(7) 0.1916(7) 0.0437(17) Uani 1 1 d .
H19 H 0.6011 0.6748 0.1465 0.052 Uiso 1 1 calc R
C20 C 0.5558(7) 0.4997(7) 0.1704(6) 0.0405(16) Uani 1 1 d .
H20 H 0.5979 0.4481 0.1124 0.049 Uiso 1 1 calc R
C21 C 0.4899(6) 0.4474(7) 0.2382(6) 0.0338(14) Uani 1 1 d .
O3 O 0.3124(5) 0.5219(5) 0.4835(5) 0.0485(12) Uani 1 1 d .
H22 H 0.2778 0.5727 0.5503 0.058 Uiso 1 1 calc R
C22 C 0.2955(6) 0.2244(7) 0.3863(6) 0.0366(14) Uani 1 1 d .
C23 C 0.3066(8) 0.0948(8) 0.3322(7) 0.051(2) Uani 1 1 d .
H24 H 0.3501 0.0690 0.2667 0.061 Uiso 1 1 calc R
C24 C 0.2538(8) -0.0024(8) 0.3726(8) 0.057(2) Uani 1 1 d .
H25 H 0.2609 -0.0920 0.3321 0.069 Uiso 1 1 calc R
C25 C 0.1929(7) 0.0339(7) 0.4700(7) 0.0496(18) Uani 1 1 d .
H26 H 0.1619 -0.0287 0.4999 0.060 Uiso 1 1 calc R
C26 C 0.1772(6) 0.1654(8) 0.5247(7) 0.0427(17) Uani 1 1 d .
C28 C 0.0700(8) 0.3115(8) 0.6646(7) 0.059(2) Uani 1 1 d .
H28A H 0.1455 0.3941 0.7005 0.089 Uiso 1 1 calc R
H28B H 0.0284 0.3168 0.7331 0.089 Uiso 1 1 calc R
H28C H 0.0061 0.3046 0.5892 0.089 Uiso 1 1 calc R
C27 C 0.2269(6) 0.2632(7) 0.4865(6) 0.0362(15) Uani 1 1 d .
H29 H 0.2162 0.3514 0.5245 0.043 Uiso 1 1 calc R
N3 N 0.6528(5) 0.6815(5) -0.3434(5) 0.0343(12) Uani 1 1 d .
H30 H 0.7275 0.7115 -0.2727 0.041 Uiso 1 1 calc R
C29 C 0.7109(6) 0.7728(5) -0.3900(6) 0.0342(13) Uani 1 1 d .
C30 C 0.6971(8) 0.9084(8) -0.3311(8) 0.054(2) Uani 1 1 d .
H32 H 0.6558 0.9348 -0.2637 0.064 Uiso 1 1 calc R
C31 C 0.7452(8) 0.9993(8) -0.3747(8) 0.059(2) Uani 1 1 d .
H33 H 0.7318 1.0863 -0.3403 0.071 Uiso 1 1 calc R
C32 C 0.8138(7) 0.9646(8) -0.4693(7) 0.054(2) Uani 1 1 d .
H34 H 0.8488 1.0285 -0.4963 0.064 Uiso 1 1 calc R
C33 C 0.8291(7) 0.8350(7) -0.5222(6) 0.0423(17) Uani 1 1 d .
C35 C 0.9345(9) 0.6875(10) -0.6596(9) 0.076(3) Uani 1 1 d .
H36A H 0.9828 0.6831 -0.5828 0.114 Uiso 1 1 calc R
H36B H 0.9911 0.6891 -0.7153 0.114 Uiso 1 1 calc R
H36C H 0.8558 0.6071 -0.7108 0.114 Uiso 1 1 calc R
C34 C 0.7779(6) 0.7386(7) -0.4811(6) 0.0390(16) Uani 1 1 d .
H37 H 0.7902 0.6511 -0.5169 0.047 Uiso 1 1 calc R
C36 C 0.6459(6) 0.5455(6) -0.3930(5) 0.0307(13) Uani 1 1 d .
C38 C 0.5112(6) 0.5536(7) -0.2394(6) 0.0307(13) Uani 1 1 d .
C39 C 0.4483(6) 0.4978(8) -0.1687(6) 0.0391(15) Uani 1 1 d .
H40 H 0.4067 0.5478 -0.1089 0.047 Uiso 1 1 calc R
C40 C 0.4498(7) 0.3695(8) -0.1900(7) 0.0512(19) Uani 1 1 d .
H41 H 0.4089 0.3321 -0.1426 0.061 Uiso 1 1 calc R
C41 C 0.5087(8) 0.2908(8) -0.2782(8) 0.0483(19) Uani 1 1 d .
H42 H 0.5051 0.2012 -0.2925 0.058 Uiso 1 1 calc R
C42 C 0.5735(7) 0.3480(7) -0.3453(7) 0.0423(17) Uani 1 1 d .
H43 H 0.6165 0.2981 -0.4035 0.051 Uiso 1 1 calc R
C43 C 0.6809(5) 0.8422(6) -0.0547(6) 0.0317(13) Uani 1 1 d .
C45 C 0.9071(7) 0.9265(8) 0.0711(8) 0.0501(19) Uani 1 1 d .
H45 H 0.9974 0.9375 0.0778 0.060 Uiso 1 1 calc R
C46 C 0.8716(8) 0.9804(9) 0.1898(8) 0.054(2) Uani 1 1 d .
H46 H 0.9374 1.0267 0.2734 0.064 Uiso 1 1 calc R
C47 C 0.7407(7) 0.9647(7) 0.1823(7) 0.0459(17) Uani 1 1 d .
H47 H 0.7160 0.9997 0.2607 0.055 Uiso 1 1 calc R
C48 C 0.6426(6) 0.8956(6) 0.0560(6) 0.0313(13) Uani 1 1 d .
C50 C 0.2762(6) 0.7322(7) -0.1313(6) 0.0371(14) Uani 1 1 d .
C51 C 0.2050(7) 0.7165(8) -0.0473(6) 0.0393(15) Uani 1 1 d .
H50 H 0.2505 0.7431 0.0414 0.047 Uiso 1 1 calc R
C52 C 0.0691(7) 0.6625(8) -0.0933(8) 0.0471(18) Uani 1 1 d .
C53 C -0.1300(6) 0.5610(10) -0.0560(10) 0.085(3) Uani 1 1 d .
H52A H -0.1853 0.5980 -0.0992 0.127 Uiso 1 1 calc R
H52B H -0.1600 0.5580 0.0168 0.127 Uiso 1 1 calc R
H52C H -0.1364 0.4683 -0.1204 0.127 Uiso 1 1 calc R
C54 C 0.0006(7) 0.6205(8) -0.2290(7) 0.055(2) Uani 1 1 d .
H53 H -0.0923 0.5800 -0.2634 0.066 Uiso 1 1 calc R
C55 C 0.0741(8) 0.6409(9) -0.3078(8) 0.056(2) Uani 1 1 d .
H54 H 0.0302 0.6172 -0.3962 0.068 Uiso 1 1 calc R
C56 C 0.2132(7) 0.6965(8) -0.2591(7) 0.0479(18) Uani 1 1 d .
H55 H 0.2621 0.7088 -0.3145 0.058 Uiso 1 1 calc R
O7 O 0.4580(5) 0.9286(5) 0.1389(4) 0.0510(13) Uani 1 1 d .
H56A H 0.3665 0.9123 0.1281 0.061 Uiso 1 1 calc R
H56B H 0.5201 0.9882 0.2237 0.061 Uiso 1 1 calc R

loop_
_atom_site_aniso_label
_atom_site_aniso_U_11
_atom_site_aniso_U_22
_atom_site_aniso_U_33
_atom_site_aniso_U_23
_atom_site_aniso_U_13
_atom_site_aniso_U_12
Se1 0.0330(3) 0.0323(4) 0.0262(3) 0.0139(3) 0.0092(3) 0.0089(3)
Se2 0.0338(4) 0.0327(4) 0.0271(3) 0.0142(3) 0.0104(3) 0.0104(3)
O1 0.046(3) 0.045(2) 0.029(2) 0.0027(19) 0.0156(19) 0.013(2)
O2 0.035(3) 0.087(4) 0.062(3) 0.043(3) 0.021(2) 0.017(3)
N2 0.041(3) 0.035(3) 0.030(3) 0.015(2) 0.015(2) 0.013(3)
O4 0.077(3) 0.061(4) 0.052(3) 0.032(3) 0.035(3) 0.016(3)
O5 0.074(4) 0.064(4) 0.078(4) 0.040(3) 0.055(3) 0.023(3)
O6 0.064(3) 0.037(3) 0.041(3) 0.017(2) 0.029(2) 0.019(2)
N4 0.027(2) 0.040(3) 0.039(3) 0.022(2) 0.014(2) 0.013(2)
O8 0.032(2) 0.082(4) 0.087(4) 0.051(4) 0.021(3) 0.015(3)
N1 0.039(3) 0.033(3) 0.0194(19) 0.0082(18) 0.0070(18) 0.007(2)
C37 0.037(3) 0.041(3) 0.026(3) 0.016(2) -0.001(2) 0.003(3)
C44 0.037(4) 0.047(4) 0.043(4) 0.023(3) 0.007(3) 0.003(3)
C49 0.037(3) 0.035(3) 0.041(3) 0.021(3) 0.013(3) 0.011(3)
C1 0.041(3) 0.028(2) 0.0183(17) 0.0079(17) 0.0128(19) 0.012(2)
C2 0.039(3) 0.030(3) 0.032(3) 0.016(2) 0.016(2) 0.008(2)
C3 0.044(3) 0.027(3) 0.029(3) 0.014(2) 0.013(2) 0.010(2)
C4 0.033(3) 0.039(3) 0.043(3) 0.017(3) 0.015(3) 0.009(3)
C5 0.033(3) 0.051(4) 0.041(3) 0.020(3) -0.004(2) -0.003(3)
C6 0.040(4) 0.050(4) 0.038(3) 0.015(3) -0.001(3) 0.000(3)
C7 0.040(3) 0.042(3) 0.028(3) 0.012(2) 0.001(2) 0.002(3)
C8 0.037(3) 0.031(3) 0.022(2) 0.0130(19) 0.0049(19) 0.013(2)
C9 0.051(4) 0.055(4) 0.026(3) 0.020(3) 0.007(3) 0.024(3)
C10 0.041(4) 0.067(5) 0.036(4) 0.014(3) -0.007(3) 0.019(4)
C11 0.031(3) 0.061(4) 0.066(4) 0.029(3) 0.016(3) 0.019(3)
C12 0.034(3) 0.045(4) 0.051(4) 0.023(4) 0.012(3) 0.019(3)
C13 0.043(4) 0.074(5) 0.098(5) 0.058(4) 0.026(3) 0.025(3)
C14 0.024(3) 0.046(3) 0.046(3) 0.022(3) 0.005(2) 0.006(2)
C15 0.040(4) 0.040(4) 0.033(3) 0.018(3) 0.006(3) 0.011(3)
C16 0.033(3) 0.029(3) 0.033(3) 0.014(2) 0.009(2) 0.013(2)
C17 0.045(4) 0.036(4) 0.043(4) 0.013(3) 0.010(3) 0.015(3)
C18 0.058(5) 0.041(4) 0.046(4) 0.024(3) 0.004(3) 0.014(4)
C19 0.057(4) 0.035(4) 0.037(3) 0.021(3) 0.014(3) 0.004(3)
C20 0.051(4) 0.035(3) 0.035(3) 0.018(3) 0.010(3) 0.010(3)
C21 0.035(3) 0.031(3) 0.028(3) 0.013(2) 0.003(2) 0.004(3)
O3 0.050(3) 0.052(3) 0.047(3) 0.019(2) 0.025(2) 0.027(2)
C22 0.030(3) 0.053(3) 0.029(2) 0.020(2) 0.017(2) 0.010(2)
C23 0.062(5) 0.047(4) 0.049(4) 0.023(4) 0.033(4) 0.013(4)
C24 0.065(4) 0.047(4) 0.066(4) 0.033(3) 0.028(3) 0.007(3)
C25 0.062(4) 0.038(3) 0.053(4) 0.028(3) 0.015(3) 0.012(3)
C26 0.032(3) 0.058(4) 0.038(3) 0.024(3) 0.013(3) 0.009(3)
C28 0.078(5) 0.053(4) 0.051(4) 0.023(3) 0.036(4) 0.019(4)
C27 0.036(3) 0.046(4) 0.025(3) 0.013(3) 0.012(2) 0.018(3)
N3 0.036(3) 0.035(3) 0.030(2) 0.014(2) 0.012(2) 0.011(2)
C29 0.042(3) 0.025(2) 0.032(2) 0.0137(19) 0.004(2) 0.008(2)
C30 0.076(5) 0.042(4) 0.064(5) 0.030(4) 0.042(4) 0.032(4)
C31 0.086(5) 0.040(3) 0.066(4) 0.024(3) 0.041(4) 0.032(3)
C32 0.049(4) 0.062(5) 0.051(4) 0.031(4) 0.021(3) 0.004(3)
C33 0.049(4) 0.040(4) 0.031(3) 0.015(3) 0.013(3) 0.003(3)
C35 0.073(6) 0.076(6) 0.081(6) 0.028(5) 0.054(5) 0.020(5)
C34 0.037(3) 0.038(3) 0.039(3) 0.019(3) 0.013(3) 0.004(3)
C36 0.029(3) 0.035(3) 0.025(2) 0.010(2) 0.010(2) 0.011(2)
C38 0.029(3) 0.034(3) 0.025(2) 0.014(2) 0.003(2) 0.007(2)
C39 0.039(3) 0.044(4) 0.031(3) 0.019(3) 0.009(3) 0.006(3)
C40 0.059(4) 0.051(4) 0.047(4) 0.032(3) 0.006(3) 0.010(4)
C41 0.057(5) 0.032(4) 0.053(4) 0.021(3) 0.009(4) 0.013(3)
C42 0.049(4) 0.038(4) 0.041(4) 0.020(3) 0.010(3) 0.016(3)
C43 0.025(3) 0.032(3) 0.033(3) 0.016(2) 0.002(2) 0.003(2)
C45 0.034(3) 0.054(4) 0.065(4) 0.031(4) 0.018(3) 0.011(3)
C46 0.047(4) 0.056(5) 0.044(4) 0.025(4) -0.003(3) 0.000(4)
C47 0.056(4) 0.041(4) 0.034(3) 0.016(3) 0.015(3) 0.007(3)
C48 0.034(3) 0.024(3) 0.028(2) 0.011(2) 0.001(2) 0.004(2)
C50 0.027(3) 0.032(3) 0.049(3) 0.016(2) 0.011(2) 0.012(2)
C51 0.042(3) 0.049(4) 0.035(3) 0.024(3) 0.012(2) 0.019(3)
C52 0.035(4) 0.051(5) 0.061(5) 0.031(4) 0.017(3) 0.016(3)
C53 0.023(3) 0.115(7) 0.124(7) 0.078(6) 0.009(4) 0.001(4)
C54 0.037(3) 0.054(4) 0.054(4) 0.015(3) -0.008(3) 0.016(3)
C55 0.059(5) 0.060(5) 0.045(4) 0.024(4) 0.005(3) 0.025(4)
C56 0.043(4) 0.050(4) 0.046(4) 0.019(3) 0.014(3) 0.015(3)
O7 0.043(3) 0.062(3) 0.037(2) 0.013(2) 0.017(2) 0.016(2)

loop_
_atom_type_symbol
_atom_type_description
_atom_type_scat_dispersion_real
_atom_type_scat_dispersion_imag
_atom_type_scat_source
C C 0.0033 0.0016 'International Tables Vol C Tables 4.2.6.8 and 6.1.1.4'
H H 0.0000 0.0000 'International Tables Vol C Tables 4.2.6.8 and 6.1.1.4'
N N 0.0061 0.0033 'International Tables Vol C Tables 4.2.6.8 and 6.1.1.4'
O O 0.0106 0.0060 'International Tables Vol C Tables 4.2.6.8 and 6.1.1.4'
Se Se -0.0929 2.2259 'International Tables Vol C Tables 4.2.6.8 and 6.1.1.4'

loop_
_geom_angle_atom_site_label_1
_geom_angle_atom_site_label_2
_geom_angle_atom_site_label_3
_geom_angle
C3 Se1 C21 97.5(3)
C3 Se1 N1 83.4(2)
C21 Se1 N1 93.1(2)
C3 Se1 N2 92.6(2)
C21 Se1 N2 81.7(3)
N1 Se1 N2 173.0(2)
C38 Se2 C43 98.1(3)
C38 Se2 N4 93.0(2)
C43 Se2 N4 80.8(2)
C38 Se2 N3 82.7(2)
C43 Se2 N3 93.8(2)
N4 Se2 N3 172.6(2)
C12 O2 C13 117.7(6)
C15 N2 C22 126.1(6)
C15 N2 Se1 114.7(4)
C22 N2 Se1 117.9(4)
C26 O4 C28 119.4(6)
C33 O5 C35 118.1(6)
C49 N4 C50 123.5(5)
C49 N4 Se2 116.5(4)
C50 N4 Se2 119.8(4)
C52 O8 C53 117.4(7)
C1 N1 C8 124.7(5)
C1 N1 Se1 112.2(4)
C8 N1 Se1 122.7(3)
C42 C37 C38 120.9(7)
C42 C37 C36 121.4(6)
C38 C37 C36 117.7(6)
C45 C44 C43 115.1(6)
O7 C49 N4 129.3(6)
O7 C49 C48 122.2(6)
N4 C49 C48 108.5(5)
O1 C1 N1 125.1(6)
O1 C1 C2 121.0(5)
N1 C1 C2 113.9(4)
C7 C2 C3 120.3(6)
C7 C2 C1 123.5(6)
C3 C2 C1 116.1(5)
C4 C3 C2 119.6(6)
C4 C3 Se1 126.6(5)
C2 C3 Se1 113.5(5)
C3 C4 C5 119.2(6)
C3 C4 H4 120.2
C5 C4 H4 120.5
C6 C5 C4 120.6(7)
C6 C5 H5 119.7
C4 C5 H5 119.7
C5 C6 C7 120.9(6)
C5 C6 H6 119.7
C7 C6 H6 119.5
C2 C7 C6 119.2(6)
C2 C7 H7 120.3
C6 C7 H7 120.6
N1 C8 C14 121.8(5)
N1 C8 C9 120.2(5)
C14 C8 C9 117.6(6)
C10 C9 C8 119.2(6)
C10 C9 H9 120.7
C8 C9 H9 120.1
C9 C10 C11 122.6(7)
C9 C10 H10 118.6
C11 C10 H10 118.8
C12 C11 C10 119.6(6)
C12 C11 H11 120.0
C10 C11 H11 120.5
C11 C12 O2 124.8(6)
C11 C12 C14 120.5(7)
O2 C12 C14 114.6(6)
O2 C13 H13A 109.4
O2 C13 H13B 109.5
H13A C13 H13B 109.5
O2 C13 H13C 109.5
H13A C13 H13C 109.5
H13B C13 H13C 109.5
C8 C14 C12 120.3(6)
C8 C14 H14 119.9
C12 C14 H14 119.8
O3 C15 N2 129.2(7)
O3 C15 C16 120.7(6)
N2 C15 C16 110.2(6)
C21 C16 C17 117.9(6)
C21 C16 C15 119.4(6)
C17 C16 C15 122.7(6)
C18 C17 C16 119.8(7)
C18 C17 H17 120.2
C16 C17 H17 120.1
C17 C18 C19 121.6(8)
C17 C18 H18 119.1
C19 C18 H18 119.3
C18 C19 C20 119.7(7)
C18 C19 H19 120.2
C20 C19 H19 120.1
C21 C20 C19 117.7(7)
C21 C20 H20 121.1
C19 C20 H20 121.2
C20 C21 C16 123.3(7)
C20 C21 Se1 124.0(6)
C16 C21 Se1 112.7(5)
C15 O3 H22 179.9
C23 C22 N2 119.5(5)
C23 C22 C27 119.0(6)
N2 C22 C27 121.4(6)
C22 C23 C24 121.5(7)
C22 C23 H24 119.2
C24 C23 H24 119.3
C25 C24 C23 120.3(7)
C25 C24 H25 119.7
C23 C24 H25 120.0
C24 C25 C26 119.2(7)
C24 C25 H26 120.4
C26 C25 H26 120.4
O4 C26 C25 115.3(7)
O4 C26 C27 122.7(7)
C25 C26 C27 121.9(6)
O4 C28 H28A 109.5
O4 C28 H28B 109.6
H28A C28 H28B 109.5
O4 C28 H28C 109.3
H28A C28 H28C 109.5
H28B C28 H28C 109.5
C26 C27 C22 117.9(6)
C26 C27 H29 121.2
C22 C27 H29 120.9
C36 N3 C29 125.3(5)
C36 N3 Se2 112.7(4)
C29 N3 Se2 120.6(4)
C36 N3 H30 93.9
C29 N3 H30 94.0
Se2 N3 H30 94.0
C34 C29 C30 120.1(6)
C34 C29 N3 124.2(5)
C30 C29 N3 115.8(6)
C31 C30 C29 119.0(7)
C31 C30 H32 120.5
C29 C30 H32 120.5
C30 C31 C32 121.2(7)
C30 C31 H33 119.3
C32 C31 H33 119.5
C33 C32 C31 118.8(7)
C33 C32 H34 120.6
C31 C32 H34 120.6
O5 C33 C32 114.5(6)
O5 C33 C34 124.5(7)
C32 C33 C34 121.0(6)
O5 C35 H36A 109.6
O5 C35 H36B 109.4
H36A C35 H36B 109.5
O5 C35 H36C 109.4
H36A C35 H36C 109.5
H36B C35 H36C 109.5
C29 C34 C33 119.7(6)
C29 C34 H37 120.3
C33 C34 H37 119.9
O6 C36 N3 126.5(6)
O6 C36 C37 121.7(6)
N3 C36 C37 111.8(5)
C37 C38 C39 119.8(7)
C37 C38 Se2 113.9(5)
C39 C38 Se2 126.2(5)
C40 C39 C38 117.9(7)
C40 C39 H40 121.0
C38 C39 H40 121.1
C39 C40 C41 123.3(8)
C39 C40 H41 118.4
C41 C40 H41 118.3
C40 C41 C42 118.5(7)
C40 C41 H42 120.7
C42 C41 H42 120.8
C37 C42 C41 119.6(7)
C37 C42 H43 120.2
C41 C42 H43 120.2
C48 C43 C44 124.0(6)
C48 C43 Se2 113.3(4)
C44 C43 Se2 122.7(5)
C44 C45 C46 122.9(7)
C44 C45 H45 118.5
C46 C45 H45 118.6
C47 C46 C45 119.5(7)
C47 C46 H46 120.3
C45 C46 H46 120.2
C46 C47 C48 119.8(7)
C46 C47 H47 119.9
C48 C47 H47 120.3
C43 C48 C47 118.6(6)
C43 C48 C49 120.2(5)
C47 C48 C49 121.1(6)
C56 C50 C51 121.1(6)
C56 C50 N4 118.2(6)
C51 C50 N4 120.7(6)
C52 C51 C50 120.4(6)
C52 C51 H50 119.8
C50 C51 H50 119.7
O8 C52 C51 115.8(7)
O8 C52 C54 124.6(6)
C51 C52 C54 119.5(7)
O8 C53 H52A 109.5
O8 C53 H52B 109.5
H52A C53 H52B 109.5
O8 C53 H52C 109.4
H52A C53 H52C 109.5
H52B C53 H52C 109.5
C55 C54 C52 118.3(6)
C55 C54 H53 120.6
C52 C54 H53 121.1
C54 C55 C56 121.4(7)
C54 C55 H54 119.2
C56 C55 H54 119.4
C50 C56 C55 119.3(7)
C50 C56 H55 120.7
C55 C56 H55 120.0
C49 O7 H56A 119.8
C49 O7 H56B 120.2
H56A O7 H56B 120.0

loop_
_geom_bond_atom_site_label_1
_geom_bond_atom_site_label_2
_geom_bond_distance
Se1 C3 1.915(6)
Se1 C21 1.948(7)
Se1 N1 2.064(5)
Se1 N2 2.080(5)
Se2 C38 1.917(7)
Se2 C43 1.957(5)
Se2 N4 2.066(5)
Se2 N3 2.075(5)
O1 C1 1.255(6)
O2 C12 1.374(8)
O2 C13 1.398(8)
N2 C15 1.352(9)
N2 C22 1.418(8)
O4 C26 1.366(8)
O4 C28 1.408(9)
O5 C33 1.356(8)
O5 C35 1.415(10)
O6 C36 1.237(7)
N4 C49 1.329(8)
N4 C50 1.471(7)
O8 C52 1.353(9)
O8 C53 1.454(8)
N1 C1 1.362(6)
N1 C8 1.370(8)
C37 C42 1.367(10)
C37 C38 1.378(9)
C37 C36 1.492(9)
C44 C45 1.352(9)
C44 C43 1.410(9)
C49 O7 1.190(7)
C49 C48 1.508(9)
C1 C2 1.462(8)
C2 C7 1.361(8)
C2 C3 1.426(8)
C3 C4 1.365(9)
C4 C5 1.413(8)
C4 H4 0.9300
C5 C6 1.349(10)
C5 H5 0.9300
C6 C7 1.404(9)
C6 H6 0.9300
C7 H7 0.9300
C8 C14 1.391(9)
C8 C9 1.440(7)
C9 C10 1.365(10)
C9 H9 0.9300
C10 C11 1.379(11)
C10 H10 0.9300
C11 C12 1.346(10)
C11 H11 0.9300
C12 C14 1.428(9)
C13 H13A 0.9600
C13 H13B 0.9600
C13 H13C 0.9600
C14 H14 0.9300
C15 O3 1.216(8)
C15 C16 1.482(9)
C16 C21 1.390(9)
C16 C17 1.408(9)
C17 C18 1.372(11)
C17 H17 0.9300
C18 C19 1.373(11)
C18 H18 0.9300
C19 C20 1.425(10)
C19 H19 0.9300
C20 C21 1.364(10)
C20 H20 0.9300
O3 H22 0.9300
C22 C23 1.346(10)
C22 C27 1.435(8)
C23 C24 1.407(10)
C23 H24 0.9300
C24 C25 1.352(10)
C24 H25 0.9300
C25 C26 1.385(11)
C25 H26 0.9300
C26 C27 1.385(10)
C28 H28A 0.9600
C28 H28B 0.9600
C28 H28C 0.9600
C27 H29 0.9300
N3 C36 1.351(8)
N3 C29 1.426(8)
N3 H30 0.9100
C29 C34 1.341(9)
C29 C30 1.419(9)
C30 C31 1.361(10)
C30 H32 0.9300
C31 C32 1.384(10)
C31 H33 0.9300
C32 C33 1.365(11)
C32 H34 0.9300
C33 C34 1.400(9)
C35 H36A 0.9600
C35 H36B 0.9600
C35 H36C 0.9600
C34 H37 0.9300
C38 C39 1.400(9)
C39 C40 1.346(10)
C39 H40 0.9300
C40 C41 1.375(12)
C40 H41 0.9300
C41 C42 1.383(10)
C41 H42 0.9300
C42 H43 0.9300
C43 C48 1.336(9)
C45 C46 1.397(11)
C45 H45 0.9300
C46 C47 1.353(10)
C46 H46 0.9300
C47 C48 1.399(9)
C47 H47 0.9300
C50 C56 1.340(9)
C50 C51 1.377(9)
C51 C52 1.356(9)
C51 H50 0.9300
C52 C54 1.415(10)
C53 H52A 0.9601
C53 H52B 0.9601
C53 H52C 0.9601
C54 C55 1.361(12)
C54 H53 0.9300
C55 C56 1.388(10)
C55 H54 0.9300
C56 H55 0.9300
O7 H56A 0.9300
O7 H56B 0.9300
